data_4513379
loop_
_publ_author_name
'Chen, Di-Ming'
'Ma, Xiao-Zhou'
'Shi, Wei'
'Cheng, Peng'

_publ_section_title
;
 Solvent-Induced Topological Diversity of Two Zn(II) Metal--Organic
 Frameworks and High Sensitivity in Recyclable Detection of Nitrobenzene
;
_journal_issue 8
_journal_name_full 'Crystal Growth &amp; Design'
_journal_page_first 3999
_journal_paper_doi 10.1021/acs.cgd.5b00614
_journal_volume 15
_journal_year 2015
_chemical_formula_moiety 'C10 H5 N3 O4 Zn'
_chemical_formula_sum 'C10 H5 N3 O4 Zn'
_chemical_formula_weight 296.54
_chemical_name_systematic
;
 ? 
;
_space_group_crystal_system orthorhombic
_space_group_IT_number 60
_space_group_name_Hall '-P 2a 2n'
_space_group_name_H-M_alt 'P n c a'
_symmetry_space_group_name_Hall '-P 2a 2n'
_symmetry_space_group_name_H-M 'P n c a'
_atom_sites_solution_hydrogens geom
_atom_sites_solution_primary iterative
_atom_sites_solution_secondary difmap
_audit_creation_date 2014-11-06
_audit_creation_method
;
Olex2 1.2
(compiled 2014.09.19 svn.r3010 for OlexSys, GUI svn.r4874)
;
_cell_angle_alpha 90.00
_cell_angle_beta 90.00
_cell_angle_gamma 90.00
_cell_formula_units_Z 8
_cell_length_a 20.4409(14)
_cell_length_b 11.9176(14)
_cell_length_c 14.9473(11)
_cell_measurement_reflns_used 2117
_cell_measurement_temperature 139
_cell_measurement_theta_max 28.2000
_cell_measurement_theta_min 3.3610
_cell_volume 3641.3(6)
_computing_cell_refinement
;
CrysAlisPro, Agilent Technologies,
Version 1.171.36.28 (release 01-02-2013 CrysAlis171 .NET)
(compiled Feb  1 2013,16:14:44)
;
_computing_data_collection
;
CrysAlisPro, Agilent Technologies,
Version 1.171.36.28 (release 01-02-2013 CrysAlis171 .NET)
(compiled Feb  1 2013,16:14:44)
;
_computing_data_reduction
;
CrysAlisPro, Agilent Technologies,
Version 1.171.36.28 (release 01-02-2013 CrysAlis171 .NET)
(compiled Feb  1 2013,16:14:44)
;
_computing_molecular_graphics 'Olex2 (Dolomanov et al., 2009)'
_computing_publication_material 'Olex2 (Dolomanov et al., 2009)'
_computing_structure_refinement 'XL (Sheldrick, 2008)'
_computing_structure_solution
;
Superflip (Palatinus & Chapuis, 2007;Palatinus & van der Lee, 2008;
Palatinus et al., 2012)
;
_diffrn_ambient_temperature 139(2)
_diffrn_detector_area_resol_mean 16.2116
_diffrn_measured_fraction_theta_full 0.998
_diffrn_measured_fraction_theta_max 0.998
_diffrn_measurement_details
;
  1 omega   34.00   95.00   1.0000   30.0000
omega____ theta____ kappa____ phi______ frames
    -       18.0372 -178.0000 -180.0000 61

  2 omega  -19.00   35.00   1.0000   30.0000
omega____ theta____ kappa____ phi______ frames
    -       18.0372  -99.0000  -30.0000 54

  3 omega    9.00   36.00   1.0000   30.0000
omega____ theta____ kappa____ phi______ frames
    -       18.0372   57.0000   90.0000 27

  4 omega  -51.00  -19.00   1.0000   30.0000
omega____ theta____ kappa____ phi______ frames
    -       18.0372  -73.0000 -117.0000 32
;
_diffrn_measurement_device_type 'SuperNova, Single source at offset, Eos'
_diffrn_measurement_method '\w scans'
_diffrn_orient_matrix_UB_11 0.0236077000
_diffrn_orient_matrix_UB_12 0.0322131000
_diffrn_orient_matrix_UB_13 0.0232827000
_diffrn_orient_matrix_UB_21 0.0244318000
_diffrn_orient_matrix_UB_22 -0.0178526000
_diffrn_orient_matrix_UB_23 -0.0306724000
_diffrn_orient_matrix_UB_31 -0.0070377000
_diffrn_orient_matrix_UB_32 0.0466785000
_diffrn_orient_matrix_UB_33 -0.0278299000
_diffrn_radiation_monochromator mirror
_diffrn_radiation_type MoK\a
_diffrn_radiation_wavelength 0.71073
_diffrn_reflns_av_R_equivalents 0.0709
_diffrn_reflns_av_unetI/netI 0.0841
_diffrn_reflns_limit_h_max 23
_diffrn_reflns_limit_h_min -24
_diffrn_reflns_limit_k_max 14
_diffrn_reflns_limit_k_min -12
_diffrn_reflns_limit_l_max 14
_diffrn_reflns_limit_l_min -17
_diffrn_reflns_number 9925
_diffrn_reflns_theta_full 25.00
_diffrn_reflns_theta_max 25.00
_diffrn_reflns_theta_min 2.96
_diffrn_source 'SuperNova (Mo) X-ray Source'
_exptl_absorpt_coefficient_mu 1.355
_exptl_absorpt_correction_T_max 1.00000
_exptl_absorpt_correction_T_min 0.74468
_exptl_absorpt_correction_type multi-scan
_exptl_absorpt_process_details
;
CrysAlisPro, Agilent Technologies,
Version 1.171.36.28 (release 01-02-2013 CrysAlis171 .NET)
(compiled Feb  1 2013,16:14:44)
Empirical absorption correction using spherical harmonics,
 implemented in SCALE3 ABSPACK scaling algorithm.
;
_exptl_crystal_colour colourless
_exptl_crystal_colour_primary colourless
_exptl_crystal_density_diffrn 1.082
_exptl_crystal_density_method 'not measured'
_exptl_crystal_description block
_exptl_crystal_F_000 1184
_exptl_crystal_size_max 0.3
_exptl_crystal_size_mid 0.2
_exptl_crystal_size_min 0.2
_platon_squeeze_details
;
;
_refine_diff_density_max 0.708
_refine_diff_density_min -0.471
_refine_diff_density_rms 0.129
_refine_ls_extinction_method none
_refine_ls_goodness_of_fit_ref 1.042
_refine_ls_hydrogen_treatment constr
_refine_ls_matrix_type full
_refine_ls_number_parameters 157
_refine_ls_number_reflns 3203
_refine_ls_number_restraints 43
_refine_ls_restrained_S_all 1.036
_refine_ls_R_factor_all 0.0797
_refine_ls_R_factor_gt 0.0549
_refine_ls_shift/su_max 0.001
_refine_ls_shift/su_mean 0.000
_refine_ls_structure_factor_coef Fsqd
_refine_ls_weighting_details 'calc w=1/[\s^2^(Fo^2^)+(0.0969P)^2^+0.0000P] where P=(Fo^2^+2Fc^2^)/3'
_refine_ls_weighting_scheme calc
_refine_ls_wR_factor_gt 0.1716
_refine_ls_wR_factor_ref 0.1866
_reflns_number_gt 2055
_reflns_number_total 3203
_reflns_threshold_expression >2sigma(I)
_cod_data_source_file cg5b00614_si_002.cif
_cod_data_source_block 1
_cod_depositor_comments 'Adding full bibliography for 4513379--4513380.cif.'
_cod_original_cell_volume 3641.2(6)
_cod_database_code 4513379
_chemical_oxdiff_formula 'C Zn'
_chemical_oxdiff_usercomment cdm-21
_reflns_odcompleteness_completeness 99.71
_reflns_odcompleteness_iscentric 1
_reflns_odcompleteness_theta 26.32
_olex2_refinement_description
;
1. Others
 Fixed Uiso: H7AA(0.014) H9AA(0.014) H1BA(0.014) H3BA(0.022) H5BA(0.039)
 Fixed X: H7AA(0.5637) H9AA(0.5636) H1BA(0.7335) H3BA(0.4586) H5BA(0.4555)
 Fixed Y: H7AA(0.3656) H9AA(0.1357) H1BA(0.2506) H3BA(0.0817) H5BA(0.4077)
 Fixed Z: H7AA(0.7213) H9AA(0.5236) H1BA(0.6215) H3BA(0.6323) H5BA(0.6075)
;
_olex2_submission_special_instructions 'No special instructions were received'

loop_
_space_group_symop_id
_space_group_symop_operation_xyz
1 'x, y, z'
2 '-x+1/2, -y, z'
3 'x+1/2, -y+1/2, -z+1/2'
4 '-x, y+1/2, -z+1/2'
5 '-x, -y, -z'
6 'x-1/2, y, -z'
7 '-x-1/2, y-1/2, z-1/2'
8 'x, -y-1/2, z-1/2'

loop_
_atom_site_label
_atom_site_type_symbol
_atom_site_fract_x
_atom_site_fract_y
_atom_site_fract_z
_atom_site_U_iso_or_equiv
_atom_site_adp_type
_atom_site_occupancy
_atom_site_calc_flag
_atom_site_refinement_flags_posn
_atom_site_refinement_flags_adp
Zn1 Zn 0.30444(2) 0.08518(5) 0.62500(4) 0.0089(2) Uani 1 d . U
O4 O 0.25607(16) -0.1531(4) 0.7192(2) 0.0239(9) Uani 1 d . U
O3 O 0.33620(16) -0.0262(3) 0.7211(2) 0.0209(9) Uani 1 d . U
O1 O 0.16121(16) 0.0341(3) 0.5376(2) 0.0242(9) Uani 1 d . U
O2 O 0.24817(17) 0.1464(4) 0.5246(2) 0.0266(10) Uani 1 d . U
N2 N 0.38299(17) 0.1864(4) 0.6197(2) 0.0109(9) Uani 1 d . U
N1 N 0.48332(17) 0.2453(3) 0.6211(2) 0.0092(9) Uani 1 d . U
C2 C 0.6546(2) 0.1836(4) 0.5651(3) 0.0132(11) Uani 1 d . U
C5 C 0.5867(2) 0.3170(4) 0.6842(3) 0.0114(10) Uani 1 d . U
H7AA H 0.5637 0.3656 0.7213 0.014 Uiso 1 calc R .
N3 N 0.38133(19) 0.3008(4) 0.6093(4) 0.0302(12) Uani 1 d . U
C3 C 0.5866(2) 0.1800(5) 0.5640(3) 0.0116(8) Uani 1 d . U
H9AA H 0.5636 0.1357 0.5236 0.014 Uiso 1 calc R .
C4 C 0.5541(2) 0.2482(4) 0.6286(3) 0.0116(8) Uani 1 d . U
C1 C 0.6881(2) 0.2492(4) 0.6231(3) 0.0116(11) Uani 1 d . U
H1BA H 0.7335 0.2506 0.6215 0.014 Uiso 1 calc R .
C7 C 0.3093(2) -0.1143(5) 0.7453(3) 0.0112(11) Uani 1 d . U
C10 C 0.4443(2) 0.1554(5) 0.6258(3) 0.0180(12) Uani 1 d . U
H3BA H 0.4586 0.0817 0.6323 0.022 Uiso 1 calc R .
C9 C 0.4421(2) 0.3333(5) 0.6117(4) 0.0328(15) Uani 1 d . U
H5BA H 0.4555 0.4077 0.6075 0.039 Uiso 1 calc R .
C6 C 0.6540(2) 0.3157(4) 0.6864(3) 0.0119(11) Uani 1 d . U
C8 C 0.1907(2) 0.1161(5) 0.5040(4) 0.0174(12) Uani 1 d . U

loop_
_atom_site_aniso_label
_atom_site_aniso_U_11
_atom_site_aniso_U_22
_atom_site_aniso_U_33
_atom_site_aniso_U_23
_atom_site_aniso_U_13
_atom_site_aniso_U_12
Zn1 0.0069(3) 0.0100(4) 0.0098(4) 0.0002(2) -0.0001(2) -0.0007(2)
O4 0.0130(16) 0.028(3) 0.031(2) 0.0095(18) -0.0067(16) 0.0013(16)
O3 0.0186(18) 0.015(2) 0.029(2) 0.0158(17) -0.0055(16) 0.0004(17)
O1 0.0205(19) 0.023(3) 0.029(2) 0.0150(18) -0.0031(16) -0.0021(18)
O2 0.0162(18) 0.033(3) 0.030(2) 0.0115(19) -0.0049(16) -0.0034(17)
N2 0.0074(18) 0.011(2) 0.015(2) -0.0048(18) -0.0043(16) -0.0014(16)
N1 0.0064(19) 0.011(2) 0.010(2) -0.0078(16) 0.0007(17) 0.0005(15)
C2 0.012(2) 0.008(3) 0.020(3) -0.001(2) 0.006(2) 0.002(2)
C5 0.016(2) 0.011(3) 0.007(2) -0.004(2) 0.0026(19) 0.005(2)
N3 0.010(2) 0.011(3) 0.069(4) -0.001(3) -0.006(2) 0.0022(19)
C3 0.0096(15) 0.012(2) 0.0137(17) -0.0045(14) 0.0013(14) -0.0014(13)
C4 0.0096(15) 0.012(2) 0.0137(17) -0.0045(14) 0.0013(14) -0.0014(13)
C1 0.009(2) 0.016(3) 0.010(3) -0.002(2) -0.002(2) -0.0017(18)
C7 0.007(2) 0.016(3) 0.010(3) -0.001(2) 0.0035(19) 0.004(2)
C10 0.010(2) 0.014(3) 0.030(3) -0.005(3) 0.005(2) -0.002(2)
C9 0.016(2) 0.012(3) 0.071(5) 0.001(3) 0.001(3) 0.000(2)
C6 0.012(2) 0.015(3) 0.009(2) -0.001(2) 0.0050(19) 0.000(2)
C8 0.018(3) 0.017(3) 0.017(3) 0.004(2) -0.003(2) 0.005(2)

loop_
_atom_type_symbol
_atom_type_description
_atom_type_scat_dispersion_real
_atom_type_scat_dispersion_imag
_atom_type_scat_source
C C 0.0033 0.0016 'International Tables Vol C Tables 4.2.6.8 and 6.1.1.4'
H H 0.0000 0.0000 'International Tables Vol C Tables 4.2.6.8 and 6.1.1.4'
N N 0.0061 0.0033 'International Tables Vol C Tables 4.2.6.8 and 6.1.1.4'
O O 0.0106 0.0060 'International Tables Vol C Tables 4.2.6.8 and 6.1.1.4'
Zn Zn 0.2839 1.4301 'International Tables Vol C Tables 4.2.6.8 and 6.1.1.4'

loop_
_geom_angle_atom_site_label_1
_geom_angle_atom_site_label_2
_geom_angle_atom_site_label_3
_geom_angle
_geom_angle_site_symmetry_1
_geom_angle_site_symmetry_3
O4 Zn1 Zn1 79.59(11) 2 2
O4 Zn1 O3 88.02(15) 2 .
O4 Zn1 O1 156.90(16) 2 2
O3 Zn1 Zn1 78.38(10) . 2
O1 Zn1 Zn1 77.64(10) 2 2
O1 Zn1 O3 83.65(16) 2 .
O2 Zn1 Zn1 79.83(11) . 2
O2 Zn1 O4 91.39(16) . 2
O2 Zn1 O3 157.95(16) . .
O2 Zn1 O1 88.43(16) . 2
N2 Zn1 Zn1 174.10(12) . 2
N2 Zn1 O4 105.86(16) . 2
N2 Zn1 O3 99.33(15) . .
N2 Zn1 O1 96.74(15) . 2
N2 Zn1 O2 102.02(16) . .
C7 O4 Zn1 126.8(4) . 2
C7 O3 Zn1 127.5(3) . .
C8 O1 Zn1 129.1(3) . 2
C8 O2 Zn1 127.1(4) . .
N3 N2 Zn1 125.5(3) . .
C10 N2 Zn1 126.3(4) . .
C10 N2 N3 108.2(4) . .
C10 N1 C4 127.5(4) . .
C10 N1 C9 104.8(4) . .
C9 N1 C4 127.6(4) . .
C3 C2 C8 117.8(4) . 6_656
C1 C2 C3 122.0(5) . .
C1 C2 C8 120.1(4) . 6_656
C4 C5 C6 120.3(5) . .
C9 N3 N2 105.6(4) . .
C2 C3 C4 116.1(4) . .
C5 C4 N1 123.8(4) . .
C5 C4 C3 122.3(4) . .
C3 C4 N1 113.5(4) . .
C2 C1 C6 120.1(4) . .
O4 C7 C6 116.1(5) . 4_646
O3 C7 O4 127.7(5) . .
O3 C7 C6 116.2(4) . 4_646
N2 C10 N1 109.9(5) . .
N3 C9 N1 111.5(5) . .
C5 C6 C1 118.8(4) . .
C5 C6 C7 120.3(4) . 4_656
C1 C6 C7 120.9(4) . 4_656
O1 C8 O2 124.8(5) . .
O1 C8 C2 117.2(4) . 6_556
O2 C8 C2 118.0(5) . 6_556

loop_
_geom_bond_atom_site_label_1
_geom_bond_atom_site_label_2
_geom_bond_distance
_geom_bond_site_symmetry_2
Zn1 Zn1 3.0126(11) 2
Zn1 O4 2.041(3) 2
Zn1 O3 2.061(3) .
Zn1 O1 2.054(4) 2
Zn1 O2 2.027(3) .
Zn1 N2 2.010(4) .
O4 Zn1 2.041(3) 2
O4 C7 1.244(6) .
O3 C7 1.240(6) .
O1 Zn1 2.054(4) 2
O1 C8 1.253(7) .
O2 C8 1.268(6) .
N2 N3 1.373(7) .
N2 C10 1.311(6) .
N1 C4 1.451(6) .
N1 C10 1.338(6) .
N1 C9 1.353(7) .
C2 C3 1.391(6) .
C2 C1 1.353(7) .
C2 C8 1.502(7) 6_656
C5 C4 1.344(7) .
C5 C6 1.376(6) .
N3 C9 1.302(7) .
C3 C4 1.426(6) .
C1 C6 1.417(6) .
C7 C6 1.518(7) 4_646
C6 C7 1.517(7) 4_656
C8 C2 1.502(7) 6_556

loop_
_platon_squeeze_void_nr
_platon_squeeze_void_average_x
_platon_squeeze_void_average_y
_platon_squeeze_void_average_z
_platon_squeeze_void_volume
_platon_squeeze_void_count_electrons
_platon_squeeze_void_content
1 0.147 -0.013 0.001 2028 738 ' '
